data_1560480
loop_
_publ_author_name
'Wolzak, Lukas A.'
'Hermans, Joen J.'
'de Vries, Folkert'
'van den Berg, Keimpe J.'
'Reek, Joost N. H.'
'Tromp, Moniek'
'Korstanje, Ties J.'

_publ_section_title
;
 Mechanistic elucidation of monoalkyltin(iv)-catalyzed esterification
;
_journal_issue 10
_journal_name_full 'Catalysis Science &amp; Technology'
_journal_page_first 3326
_journal_page_last 3332
_journal_paper_doi 10.1039/D1CY00184A
_journal_volume 11
_journal_year 2021
_chemical_formula_sum 'C25 H24 O6 Sn'
_chemical_formula_weight 539.13
_chemical_name_systematic 'n-Butyltin(IV) benzoate'
_chemical_properties_physical Air-sensitive,Moisture-sensitive
_space_group_crystal_system orthorhombic
_space_group_IT_number 61
_space_group_name_Hall '-P 2ac 2ab'
_space_group_name_H-M_alt 'P b c a'
_atom_sites_solution_hydrogens geom
_atom_sites_solution_primary dual
_audit_creation_method SHELXL-2018/3
_audit_update_record
;
2020-12-08 deposited with the CCDC.	2021-02-17 downloaded from the CCDC.
;
_cell_angle_alpha 90
_cell_angle_beta 90
_cell_angle_gamma 90
_cell_formula_units_Z 8
_cell_length_a 11.9618(3)
_cell_length_b 16.8603(4)
_cell_length_c 23.0411(6)
_cell_measurement_reflns_used 9924
_cell_measurement_temperature 100(2)
_cell_measurement_theta_max 26.26
_cell_measurement_theta_min 2.99
_cell_volume 4646.9(2)
_computing_cell_refinement 'Bruker SAINT'
_computing_data_collection 'Bruker APEX2'
_computing_data_reduction 'Bruker SAINT'
_computing_structure_refinement 'SHELXL-2018/3 (Sheldrick, 2018)'
_computing_structure_solution 'SHELXT 2014/5 (Sheldrick, 2014)'
_diffrn_ambient_temperature 100(2)
_diffrn_measured_fraction_theta_full 0.999
_diffrn_measured_fraction_theta_max 0.998
_diffrn_measurement_device_type 'Bruker APEX-II CCD'
_diffrn_measurement_method '\f and \w scans'
_diffrn_radiation_type MoK\a
_diffrn_radiation_wavelength 0.71073
_diffrn_reflns_av_R_equivalents 0.0813
_diffrn_reflns_av_unetI/netI 0.0320
_diffrn_reflns_Laue_measured_fraction_full 0.999
_diffrn_reflns_Laue_measured_fraction_max 0.998
_diffrn_reflns_limit_h_max 13
_diffrn_reflns_limit_h_min -14
_diffrn_reflns_limit_k_max 21
_diffrn_reflns_limit_k_min -21
_diffrn_reflns_limit_l_max 28
_diffrn_reflns_limit_l_min -28
_diffrn_reflns_number 54938
_diffrn_reflns_point_group_measured_fraction_full 0.999
_diffrn_reflns_point_group_measured_fraction_max 0.998
_diffrn_reflns_theta_full 25.242
_diffrn_reflns_theta_max 26.382
_diffrn_reflns_theta_min 2.736
_exptl_absorpt_coefficient_mu 1.138
_exptl_absorpt_correction_T_max 0.7454
_exptl_absorpt_correction_T_min 0.6214
_exptl_absorpt_correction_type multi-scan
_exptl_absorpt_process_details SADABS
_exptl_crystal_colour colorless
_exptl_crystal_density_diffrn 1.541
_exptl_crystal_description block
_exptl_crystal_F_000 2176
_exptl_crystal_recrystallization_method 'Re-crystallisation from solvent: toluene / n-hexane'
_exptl_crystal_size_max 0.565
_exptl_crystal_size_mid 0.299
_exptl_crystal_size_min 0.116
_refine_diff_density_max 0.517
_refine_diff_density_min -0.362
_refine_diff_density_rms 0.076
_refine_ls_extinction_method none
_refine_ls_goodness_of_fit_ref 1.049
_refine_ls_hydrogen_treatment constr
_refine_ls_matrix_type full
_refine_ls_number_parameters 290
_refine_ls_number_reflns 4751
_refine_ls_number_restraints 0
_refine_ls_restrained_S_all 1.049
_refine_ls_R_factor_all 0.0478
_refine_ls_R_factor_gt 0.0277
_refine_ls_shift/su_max 0.005
_refine_ls_shift/su_mean 0.000
_refine_ls_structure_factor_coef Fsqd
_refine_ls_weighting_details 'w=1/[\s^2^(Fo^2^)+(0.0142P)^2^+5.6309P] where P=(Fo^2^+2Fc^2^)/3'
_refine_ls_weighting_scheme calc
_refine_ls_wR_factor_gt 0.0497
_refine_ls_wR_factor_ref 0.0553
_reflns_Friedel_coverage 0.000
_reflns_number_gt 3599
_reflns_number_total 4751
_reflns_threshold_expression 'I > 2\s(I)'
_cod_data_source_file d1cy00184a2.cif
_cod_data_source_block mo_molan609b_0m_a
_cod_depositor_comments 'Adding full bibliography for 1560480.cif.'
_cod_database_code 1560480
_shelx_shelxl_version_number 2018/3
_shelx_space_group_comment
;
The symmetry employed for this shelxl refinement is uniquely defined
by the following loop, which should always be used as a source of
symmetry information in preference to the above space-group names.
They are only intended as comments.
;

loop_
_space_group_symop_operation_xyz
'x, y, z'
'-x+1/2, -y, z+1/2'
'-x, y+1/2, -z+1/2'
'x+1/2, -y+1/2, -z'
'-x, -y, -z'
'x-1/2, y, -z-1/2'
'x, -y-1/2, z-1/2'
'-x-1/2, y-1/2, z'

loop_
_atom_site_label
_atom_site_type_symbol
_atom_site_fract_x
_atom_site_fract_y
_atom_site_fract_z
_atom_site_U_iso_or_equiv
_atom_site_adp_type
_atom_site_occupancy
_atom_site_site_symmetry_order
_atom_site_calc_flag
_atom_site_refinement_flags_posn
_atom_site_refinement_flags_adp
_atom_site_refinement_flags_occupancy
_atom_site_disorder_assembly
_atom_site_disorder_group
Sn1 Sn 0.29427(2) 0.69993(2) 0.52704(2) 0.01481(5) Uani 1 1 d . . . . .
O1 O 0.42186(15) 0.61140(10) 0.52816(8) 0.0178(4) Uani 1 1 d . . . . .
C1 C 0.1992(2) 0.80438(16) 0.54026(10) 0.0184(5) Uani 1 1 d . . . . .
H1A H 0.233812 0.847576 0.517351 0.022 Uiso 1 1 calc R U . . .
H1B H 0.123439 0.795383 0.524312 0.022 Uiso 1 1 calc R U . . .
C9 C 0.7580(2) 0.53471(17) 0.64646(13) 0.0262(7) Uani 1 1 d . . . . .
H9 H 0.819872 0.509294 0.664457 0.031 Uiso 1 1 calc R U . . .
C2 C 0.1870(2) 0.83296(16) 0.60272(11) 0.0182(6) Uani 1 1 d . . . . .
H2A H 0.261549 0.847232 0.618193 0.022 Uiso 1 1 calc R U . . .
H2B H 0.156705 0.789373 0.626835 0.022 Uiso 1 1 calc R U . . .
O2 O 0.44334(15) 0.71358(10) 0.58520(7) 0.0173(4) Uani 1 1 d . . . . .
O3 O 0.23776(16) 0.63559(11) 0.61151(8) 0.0205(4) Uani 1 1 d . . . . .
C3 C 0.1094(2) 0.90493(16) 0.60702(12) 0.0211(6) Uani 1 1 d . . . . .
H3A H 0.143441 0.949883 0.585756 0.025 Uiso 1 1 calc R U . . .
H3B H 0.037445 0.892114 0.587979 0.025 Uiso 1 1 calc R U . . .
O4 O 0.18058(14) 0.60071(11) 0.52499(8) 0.0197(4) Uani 1 1 d . . . . .
C4 C 0.0869(3) 0.93025(18) 0.66949(12) 0.0279(7) Uani 1 1 d . . . . .
H4A H 0.157387 0.945342 0.688103 0.042 Uiso 1 1 calc R U . . .
H4B H 0.053053 0.886044 0.690819 0.042 Uiso 1 1 calc R U . . .
H4C H 0.035647 0.975616 0.669693 0.042 Uiso 1 1 calc R U . . .
C5 C 0.4783(2) 0.64641(15) 0.56807(11) 0.0161(6) Uani 1 1 d . . . . .
O5 O 0.41525(15) 0.75998(11) 0.45824(7) 0.0184(4) Uani 1 1 d . . . . .
C6 C 0.5771(2) 0.60810(15) 0.59417(11) 0.0160(6) Uani 1 1 d . . . . .
O6 O 0.27219(15) 0.68555(10) 0.43580(7) 0.0181(4) Uani 1 1 d . . . . .
C7 C 0.6244(2) 0.54090(15) 0.56910(11) 0.0193(6) Uani 1 1 d . . . . .
H7 H 0.593854 0.519607 0.534378 0.023 Uiso 1 1 calc R U . . .
C8 C 0.7160(2) 0.50518(16) 0.59480(12) 0.0246(6) Uani 1 1 d . . . . .
H8 H 0.749954 0.460424 0.577033 0.030 Uiso 1 1 calc R U . . .
C10 C 0.7106(2) 0.60113(16) 0.67215(12) 0.0220(6) Uani 1 1 d . . . . .
H10 H 0.739317 0.620807 0.707797 0.026 Uiso 1 1 calc R U . . .
C11 C 0.6215(2) 0.63848(16) 0.64560(11) 0.0189(6) Uani 1 1 d . . . . .
H11 H 0.590295 0.684949 0.662375 0.023 Uiso 1 1 calc R U . . .
C12 C 0.1820(2) 0.58844(15) 0.58017(12) 0.0188(6) Uani 1 1 d . . . . .
C13 C 0.1196(2) 0.52058(16) 0.60493(12) 0.0206(6) Uani 1 1 d . . . . .
C14 C 0.0668(2) 0.46640(16) 0.56864(13) 0.0248(7) Uani 1 1 d . . . . .
H14 H 0.070613 0.472678 0.527710 0.030 Uiso 1 1 calc R U . . .
C15 C 0.0084(3) 0.40302(18) 0.59247(16) 0.0336(8) Uani 1 1 d . . . . .
H15 H -0.028612 0.366136 0.567928 0.040 Uiso 1 1 calc R U . . .
C16 C 0.0044(3) 0.39387(19) 0.65212(16) 0.0377(9) Uani 1 1 d . . . . .
H16 H -0.035476 0.350540 0.668410 0.045 Uiso 1 1 calc R U . . .
C17 C 0.0580(3) 0.44722(19) 0.68824(15) 0.0338(8) Uani 1 1 d . . . . .
H17 H 0.055118 0.440195 0.729125 0.041 Uiso 1 1 calc R U . . .
C18 C 0.1157(2) 0.51081(17) 0.66495(12) 0.0249(7) Uani 1 1 d . . . . .
H18 H 0.152508 0.547549 0.689710 0.030 Uiso 1 1 calc R U . . .
C19 C 0.3553(2) 0.72934(15) 0.41976(12) 0.0176(6) Uani 1 1 d . . . . .
C20 C 0.3729(2) 0.74155(16) 0.35662(11) 0.0164(6) Uani 1 1 d . . . . .
C21 C 0.4534(2) 0.79439(16) 0.33720(11) 0.0193(6) Uani 1 1 d . . . . .
H21 H 0.500663 0.820586 0.364210 0.023 Uiso 1 1 calc R U . . .
C22 C 0.4647(2) 0.80898(18) 0.27812(11) 0.0244(6) Uani 1 1 d . . . . .
H22 H 0.519928 0.845161 0.264787 0.029 Uiso 1 1 calc R U . . .
C23 C 0.3959(2) 0.77093(17) 0.23864(12) 0.0241(7) Uani 1 1 d . . . . .
H23 H 0.402678 0.781969 0.198361 0.029 Uiso 1 1 calc R U . . .
C24 C 0.3167(2) 0.71655(16) 0.25795(12) 0.0235(7) Uani 1 1 d . . . . .
H24 H 0.270557 0.689534 0.230830 0.028 Uiso 1 1 calc R U . . .
C25 C 0.3053(2) 0.70184(16) 0.31693(11) 0.0187(5) Uani 1 1 d . . . . .
H25 H 0.251306 0.664691 0.330208 0.022 Uiso 1 1 calc R U . . .

loop_
_atom_site_aniso_label
_atom_site_aniso_U_11
_atom_site_aniso_U_22
_atom_site_aniso_U_33
_atom_site_aniso_U_23
_atom_site_aniso_U_13
_atom_site_aniso_U_12
Sn1 0.01690(9) 0.01589(9) 0.01163(8) 0.00008(8) -0.00009(8) 0.00113(8)
O1 0.0210(10) 0.0193(9) 0.0131(9) -0.0013(8) -0.0012(8) 0.0006(8)
C1 0.0193(13) 0.0215(13) 0.0145(13) 0.0026(11) -0.0011(11) 0.0056(13)
C9 0.0208(15) 0.0239(16) 0.0340(17) 0.0029(13) -0.0060(13) 0.0055(13)
C2 0.0180(15) 0.0204(13) 0.0161(13) 0.0024(11) 0.0007(11) -0.0011(12)
O2 0.0188(10) 0.0171(10) 0.0161(9) -0.0012(8) -0.0005(8) 0.0004(8)
O3 0.0228(11) 0.0202(10) 0.0185(10) 0.0007(8) 0.0022(8) -0.0002(8)
C3 0.0208(15) 0.0217(15) 0.0208(15) -0.0013(12) 0.0010(12) -0.0016(13)
O4 0.0223(10) 0.0213(9) 0.0155(9) 0.0026(8) 0.0006(8) -0.0011(8)
C4 0.0284(17) 0.0294(17) 0.0259(17) -0.0044(13) 0.0037(13) 0.0070(14)
C5 0.0205(14) 0.0164(13) 0.0114(13) 0.0029(11) 0.0052(11) -0.0016(12)
O5 0.0193(10) 0.0222(10) 0.0137(10) -0.0016(8) -0.0022(7) 0.0002(8)
C6 0.0161(14) 0.0173(14) 0.0147(13) 0.0022(11) 0.0030(10) -0.0014(11)
O6 0.0242(11) 0.0179(10) 0.0123(9) -0.0004(7) 0.0018(7) -0.0033(8)
C7 0.0242(15) 0.0171(14) 0.0166(14) -0.0010(11) -0.0002(12) -0.0022(12)
C8 0.0242(16) 0.0175(14) 0.0321(16) -0.0040(12) 0.0012(13) 0.0033(13)
C10 0.0195(14) 0.0243(14) 0.0223(14) 0.0004(12) -0.0054(13) -0.0019(13)
C11 0.0184(14) 0.0193(14) 0.0188(14) -0.0015(11) 0.0025(11) -0.0013(12)
C12 0.0172(15) 0.0177(14) 0.0216(15) 0.0024(12) 0.0020(11) 0.0067(11)
C13 0.0144(14) 0.0189(14) 0.0284(16) 0.0054(12) 0.0009(12) 0.0057(12)
C14 0.0198(15) 0.0230(15) 0.0317(17) 0.0071(13) -0.0064(13) 0.0045(13)
C15 0.0198(16) 0.0211(16) 0.060(2) 0.0076(15) -0.0117(15) 0.0033(14)
C16 0.0176(17) 0.0268(17) 0.069(3) 0.0233(18) 0.0099(16) 0.0035(14)
C17 0.0294(18) 0.0310(18) 0.041(2) 0.0152(15) 0.0171(15) 0.0105(15)
C18 0.0273(16) 0.0233(15) 0.0240(16) 0.0049(12) 0.0081(13) 0.0090(13)
C19 0.0181(15) 0.0163(13) 0.0183(14) 0.0000(11) -0.0003(12) 0.0076(11)
C20 0.0154(14) 0.0190(14) 0.0148(13) 0.0008(11) 0.0023(11) 0.0037(12)
C21 0.0170(14) 0.0234(14) 0.0176(13) -0.0008(12) -0.0018(11) 0.0004(13)
C22 0.0197(15) 0.0324(17) 0.0211(14) 0.0028(13) 0.0063(11) -0.0048(14)
C23 0.0270(17) 0.0317(16) 0.0135(14) -0.0007(11) 0.0054(12) 0.0031(13)
C24 0.0257(16) 0.0289(16) 0.0160(14) -0.0050(12) -0.0005(11) -0.0019(13)
C25 0.0213(14) 0.0173(13) 0.0176(13) -0.0019(11) 0.0027(11) -0.0010(13)

loop_
_atom_type_symbol
_atom_type_description
_atom_type_scat_dispersion_real
_atom_type_scat_dispersion_imag
_atom_type_scat_source
C C 0.0033 0.0016 'International Tables Vol C Tables 4.2.6.8 and 6.1.1.4'
H H 0.0000 0.0000 'International Tables Vol C Tables 4.2.6.8 and 6.1.1.4'
O O 0.0106 0.0060 'International Tables Vol C Tables 4.2.6.8 and 6.1.1.4'
Sn Sn -0.6537 1.4246 'International Tables Vol C Tables 4.2.6.8 and 6.1.1.4'

loop_
_geom_angle_atom_site_label_1
_geom_angle_atom_site_label_2
_geom_angle_atom_site_label_3
_geom_angle
_geom_angle_site_symmetry_1
_geom_angle_site_symmetry_3
_geom_angle_publ_flag
C1 Sn1 O6 99.78(8) . . ?
C1 Sn1 O1 164.41(9) . . ?
O6 Sn1 O1 91.20(7) . . ?
C1 Sn1 O4 108.04(9) . . ?
O6 Sn1 O4 79.17(7) . . ?
O1 Sn1 O4 84.76(7) . . ?
C1 Sn1 O2 104.80(8) . . ?
O6 Sn1 O2 134.37(7) . . ?
O1 Sn1 O2 59.74(6) . . ?
O4 Sn1 O2 126.45(7) . . ?
C1 Sn1 O3 96.39(8) . . ?
O6 Sn1 O3 137.31(7) . . ?
O1 Sn1 O3 82.63(7) . . ?
O4 Sn1 O3 58.25(7) . . ?
O2 Sn1 O3 77.24(6) . . ?
C1 Sn1 O5 93.94(8) . . ?
O6 Sn1 O5 57.70(6) . . ?
O1 Sn1 O5 82.55(7) . . ?
O4 Sn1 O5 134.50(7) . . ?
O2 Sn1 O5 82.56(6) . . ?
O3 Sn1 O5 159.08(6) . . ?
C1 Sn1 C5 134.54(9) . . ?
O6 Sn1 C5 115.50(7) . . ?
O1 Sn1 C5 30.05(7) . . ?
O4 Sn1 C5 106.07(7) . . ?
O2 Sn1 C5 29.74(7) . . ?
O3 Sn1 C5 77.09(7) . . ?
O5 Sn1 C5 82.69(7) . . ?
C1 Sn1 C12 104.75(9) . . ?
O6 Sn1 C12 108.44(8) . . ?
O1 Sn1 C12 81.89(7) . . ?
O4 Sn1 C12 29.37(7) . . ?
O2 Sn1 C12 101.68(7) . . ?
O3 Sn1 C12 28.90(7) . . ?
O5 Sn1 C12 158.86(7) . . ?
C5 Sn1 C12 90.88(8) . . ?
C1 Sn1 C19 97.33(8) . . ?
O6 Sn1 C19 29.25(7) . . ?
O1 Sn1 C19 86.84(7) . . ?
O4 Sn1 C19 107.53(8) . . ?
O2 Sn1 C19 108.81(8) . . ?
O3 Sn1 C19 162.93(7) . . ?
O5 Sn1 C19 28.46(7) . . ?
C5 Sn1 C19 100.11(8) . . ?
C12 Sn1 C19 136.02(9) . . ?
C5 O1 Sn1 93.60(15) . . ?
C2 C1 Sn1 116.75(17) . . ?
C2 C1 H1A 108.1 . . ?
Sn1 C1 H1A 108.1 . . ?
C2 C1 H1B 108.1 . . ?
Sn1 C1 H1B 108.1 . . ?
H1A C1 H1B 107.3 . . ?
C8 C9 C10 120.5(3) . . ?
C8 C9 H9 119.7 . . ?
C10 C9 H9 119.7 . . ?
C1 C2 C3 111.7(2) . . ?
C1 C2 H2A 109.3 . . ?
C3 C2 H2A 109.3 . . ?
C1 C2 H2B 109.3 . . ?
C3 C2 H2B 109.3 . . ?
H2A C2 H2B 107.9 . . ?
C5 O2 Sn1 89.10(15) . . ?
C12 O3 Sn1 88.22(15) . . ?
C4 C3 C2 113.0(2) . . ?
C4 C3 H3A 109.0 . . ?
C2 C3 H3A 109.0 . . ?
C4 C3 H3B 109.0 . . ?
C2 C3 H3B 109.0 . . ?
H3A C3 H3B 107.8 . . ?
C12 O4 Sn1 95.44(16) . . ?
C3 C4 H4A 109.5 . . ?
C3 C4 H4B 109.5 . . ?
H4A C4 H4B 109.5 . . ?
C3 C4 H4C 109.5 . . ?
H4A C4 H4C 109.5 . . ?
H4B C4 H4C 109.5 . . ?
O2 C5 O1 117.4(2) . . ?
O2 C5 C6 121.8(2) . . ?
O1 C5 C6 120.8(2) . . ?
O2 C5 Sn1 61.16(13) . . ?
O1 C5 Sn1 56.35(13) . . ?
C6 C5 Sn1 173.68(18) . . ?
C19 O5 Sn1 86.99(16) . . ?
C7 C6 C11 119.8(2) . . ?
C7 C6 C5 120.9(2) . . ?
C11 C6 C5 119.4(2) . . ?
C19 O6 Sn1 96.99(15) . . ?
C8 C7 C6 119.9(3) . . ?
C8 C7 H7 120.0 . . ?
C6 C7 H7 120.0 . . ?
C7 C8 C9 120.0(3) . . ?
C7 C8 H8 120.0 . . ?
C9 C8 H8 120.0 . . ?
C11 C10 C9 119.6(3) . . ?
C11 C10 H10 120.2 . . ?
C9 C10 H10 120.2 . . ?
C10 C11 C6 120.2(3) . . ?
C10 C11 H11 119.9 . . ?
C6 C11 H11 119.9 . . ?
O3 C12 O4 118.0(2) . . ?
O3 C12 C13 122.1(2) . . ?
O4 C12 C13 119.9(2) . . ?
O3 C12 Sn1 62.88(14) . . ?
O4 C12 Sn1 55.19(13) . . ?
C13 C12 Sn1 174.3(2) . . ?
C14 C13 C18 120.3(3) . . ?
C14 C13 C12 120.3(3) . . ?
C18 C13 C12 119.4(3) . . ?
C15 C14 C13 119.7(3) . . ?
C15 C14 H14 120.1 . . ?
C13 C14 H14 120.1 . . ?
C16 C15 C14 119.7(3) . . ?
C16 C15 H15 120.2 . . ?
C14 C15 H15 120.2 . . ?
C17 C16 C15 120.6(3) . . ?
C17 C16 H16 119.7 . . ?
C15 C16 H16 119.7 . . ?
C16 C17 C18 120.1(3) . . ?
C16 C17 H17 119.9 . . ?
C18 C17 H17 119.9 . . ?
C17 C18 C13 119.5(3) . . ?
C17 C18 H18 120.2 . . ?
C13 C18 H18 120.2 . . ?
O5 C19 O6 118.3(2) . . ?
O5 C19 C20 123.7(2) . . ?
O6 C19 C20 118.0(2) . . ?
O5 C19 Sn1 64.55(14) . . ?
O6 C19 Sn1 53.76(12) . . ?
C20 C19 Sn1 171.4(2) . . ?
C21 C20 C25 120.0(2) . . ?
C21 C20 C19 120.3(2) . . ?
C25 C20 C19 119.6(2) . . ?
C20 C21 C22 119.9(3) . . ?
C20 C21 H21 120.1 . . ?
C22 C21 H21 120.1 . . ?
C23 C22 C21 120.2(3) . . ?
C23 C22 H22 119.9 . . ?
C21 C22 H22 119.9 . . ?
C22 C23 C24 120.0(3) . . ?
C22 C23 H23 120.0 . . ?
C24 C23 H23 120.0 . . ?
C25 C24 C23 119.9(3) . . ?
C25 C24 H24 120.1 . . ?
C23 C24 H24 120.1 . . ?
C24 C25 C20 120.0(3) . . ?
C24 C25 H25 120.0 . . ?
C20 C25 H25 120.0 . . ?

loop_
_geom_bond_atom_site_label_1
_geom_bond_atom_site_label_2
_geom_bond_distance
_geom_bond_site_symmetry_2
_geom_bond_publ_flag
Sn1 C1 2.118(3) . ?
Sn1 O6 2.1326(17) . ?
Sn1 O1 2.1349(17) . ?
Sn1 O4 2.1565(18) . ?
Sn1 O2 2.2424(18) . ?
Sn1 O3 2.3284(18) . ?
Sn1 O5 2.3731(18) . ?
Sn1 C5 2.560(3) . ?
Sn1 C12 2.615(3) . ?
Sn1 C19 2.625(3) . ?
O1 C5 1.284(3) . ?
C1 C2 1.525(3) . ?
C1 H1A 0.9900 . ?
C1 H1B 0.9900 . ?
C9 C8 1.385(4) . ?
C9 C10 1.388(4) . ?
C9 H9 0.9500 . ?
C2 C3 1.531(4) . ?
C2 H2A 0.9900 . ?
C2 H2B 0.9900 . ?
O2 C5 1.270(3) . ?
O3 C12 1.264(3) . ?
C3 C4 1.525(4) . ?
C3 H3A 0.9900 . ?
C3 H3B 0.9900 . ?
O4 C12 1.288(3) . ?
C4 H4A 0.9800 . ?
C4 H4B 0.9800 . ?
C4 H4C 0.9800 . ?
C5 C6 1.475(4) . ?
O5 C19 1.252(3) . ?
C6 C7 1.392(4) . ?
C6 C11 1.396(4) . ?
O6 C19 1.292(3) . ?
C7 C8 1.383(4) . ?
C7 H7 0.9500 . ?
C8 H8 0.9500 . ?
C10 C11 1.381(4) . ?
C10 H10 0.9500 . ?
C11 H11 0.9500 . ?
C12 C13 1.480(4) . ?
C13 C14 1.390(4) . ?
C13 C18 1.394(4) . ?
C14 C15 1.390(4) . ?
C14 H14 0.9500 . ?
C15 C16 1.384(5) . ?
C15 H15 0.9500 . ?
C16 C17 1.383(5) . ?
C16 H16 0.9500 . ?
C17 C18 1.384(4) . ?
C17 H17 0.9500 . ?
C18 H18 0.9500 . ?
C19 C20 1.484(4) . ?
C20 C21 1.386(4) . ?
C20 C25 1.392(4) . ?
C21 C22 1.390(4) . ?
C21 H21 0.9500 . ?
C22 C23 1.385(4) . ?
C22 H22 0.9500 . ?
C23 C24 1.391(4) . ?
C23 H23 0.9500 . ?
C24 C25 1.388(4) . ?
C24 H24 0.9500 . ?
C25 H25 0.9500 . ?
